data_7118053
loop_
_publ_author_name
'Banerjee, Arghya'
'Santra, Sourav Kumar'
'Khatun, Nilufa'
'Ali, Wajid'
'Patel, Bhisma K.'

_publ_section_title
;
 Oxidant controlled regioselective mono- and di-functionalization
 reactions of coumarins.
;
_journal_issue 84
_journal_name_full 'Chemical communications (Cambridge, England)'
_journal_page_first 15422
_journal_page_last 15425
_journal_paper_doi 10.1039/c5cc06200d
_journal_volume 51
_journal_year 2015
_chemical_formula_moiety 'C17 H20 O2'
_chemical_formula_sum 'C17 H20 O2'
_chemical_formula_weight 256.33
_chemical_name_systematic
; 
 ? 
;
_space_group_IT_number 2
_symmetry_cell_setting triclinic
_symmetry_space_group_name_Hall '-P 1'
_symmetry_space_group_name_H-M 'P -1'
_atom_sites_solution_hydrogens geom
_atom_sites_solution_primary direct
_atom_sites_solution_secondary difmap
_audit_creation_method SHELXL-97
_audit_update_record
;
2015-07-14 deposited with the CCDC.
2015-08-25 downloaded from the CCDC.
;
_cell_angle_alpha 95.498(3)
_cell_angle_beta 99.490(3)
_cell_angle_gamma 104.725(3)
_cell_formula_units_Z 2
_cell_length_a 6.7321(3)
_cell_length_b 9.3720(4)
_cell_length_c 11.4758(5)
_cell_measurement_temperature 296(2)
_cell_volume 683.45(5)
_computing_cell_refinement 'Bruker SMART'
_computing_data_collection 'Bruker SMART'
_computing_data_reduction 'Bruker SAINT'
_computing_molecular_graphics 'Bruker SHELXTL'
_computing_publication_material 'Bruker SHELXTL'
_computing_structure_refinement 'SHELXL-97 (Sheldrick, 1997)'
_computing_structure_solution 'SHELXS-97 (Sheldrick, 1990)'
_diffrn_ambient_temperature 296(2)
_diffrn_measured_fraction_theta_full 0.978
_diffrn_measured_fraction_theta_max 0.978
_diffrn_measurement_device_type 'CCD area detector'
_diffrn_measurement_method 'phi and omega scans'
_diffrn_radiation_monochromator graphite
_diffrn_radiation_source 'fine-focus sealed tube'
_diffrn_radiation_type MoK\a
_diffrn_radiation_wavelength 0.71073
_diffrn_reflns_av_R_equivalents 0.0258
_diffrn_reflns_av_unetI/netI 0.0207
_diffrn_reflns_limit_h_max 8
_diffrn_reflns_limit_h_min -8
_diffrn_reflns_limit_k_max 11
_diffrn_reflns_limit_k_min -11
_diffrn_reflns_limit_l_max 12
_diffrn_reflns_limit_l_min -13
_diffrn_reflns_number 9260
_diffrn_reflns_theta_full 25.00
_diffrn_reflns_theta_max 25.00
_diffrn_reflns_theta_min 1.82
_exptl_absorpt_coefficient_mu 0.080
_exptl_absorpt_correction_T_max 0.987
_exptl_absorpt_correction_T_min 0.981
_exptl_absorpt_correction_type multi-scan
_exptl_absorpt_process_details SADABS
_exptl_crystal_colour colorless
_exptl_crystal_density_diffrn 1.246
_exptl_crystal_density_method 'not measured'
_exptl_crystal_description needle
_exptl_crystal_F_000 276
_exptl_crystal_size_max 0.38
_exptl_crystal_size_mid 0.20
_exptl_crystal_size_min 0.16
_refine_diff_density_max 0.153
_refine_diff_density_min -0.236
_refine_diff_density_rms 0.058
_refine_ls_extinction_method none
_refine_ls_goodness_of_fit_ref 1.079
_refine_ls_hydrogen_treatment constr
_refine_ls_matrix_type full
_refine_ls_number_parameters 172
_refine_ls_number_reflns 2348
_refine_ls_number_restraints 0
_refine_ls_restrained_S_all 1.079
_refine_ls_R_factor_all 0.0480
_refine_ls_R_factor_gt 0.0389
_refine_ls_shift/su_max 0.000
_refine_ls_shift/su_mean 0.000
_refine_ls_structure_factor_coef Fsqd
_refine_ls_weighting_details 'calc w=1/[\s^2^(Fo^2^)+(0.0573P)^2^+0.1050P] where P=(Fo^2^+2Fc^2^)/3'
_refine_ls_weighting_scheme calc
_refine_ls_wR_factor_gt 0.0985
_refine_ls_wR_factor_ref 0.1132
_reflns_number_gt 1909
_reflns_number_total 2348
_reflns_threshold_expression >2sigma(I)
_cod_data_source_file c5cc06200d2.cif
_cod_data_source_block ab_1
_cod_database_code 7118053

loop_
_symmetry_equiv_pos_as_xyz
'x, y, z'
'-x, -y, -z'

loop_
_atom_site_label
_atom_site_type_symbol
_atom_site_fract_x
_atom_site_fract_y
_atom_site_fract_z
_atom_site_U_iso_or_equiv
_atom_site_adp_type
_atom_site_occupancy
_atom_site_symmetry_multiplicity
_atom_site_calc_flag
_atom_site_refinement_flags
C8 C 0.0481(2) 0.71578(14) 0.50746(12) 0.0355(3) Uani 1 1 d .
C6 C -0.1918(2) 0.57059(14) 0.32772(12) 0.0390(3) Uani 1 1 d .
C1 C -0.0242(2) 0.55335(15) 0.27799(12) 0.0401(3) Uani 1 1 d .
C7 C -0.1491(2) 0.65681(14) 0.44480(12) 0.0387(3) Uani 1 1 d .
H7 H -0.2605 0.6721 0.4779 0.046 Uiso 1 1 calc R
C10 C 0.1099(2) 0.81575(14) 0.62737(11) 0.0367(3) Uani 1 1 d .
H10 H 0.2024 0.7745 0.6812 0.044 Uiso 1 1 calc R
C9 C 0.2220(2) 0.68489(15) 0.45764(12) 0.0407(3) Uani 1 1 d .
C5 C -0.3941(2) 0.50595(16) 0.26026(14) 0.0492(4) Uani 1 1 d .
H5 H -0.5096 0.5150 0.2919 0.059 Uiso 1 1 calc R
C2 C -0.0517(3) 0.47838(17) 0.16396(14) 0.0532(4) Uani 1 1 d .
H2 H 0.0633 0.4700 0.1314 0.064 Uiso 1 1 calc R
C17 C 0.2377(2) 0.97426(15) 0.61192(12) 0.0428(4) Uani 1 1 d .
H17A H 0.2757 0.9687 0.5340 0.051 Uiso 1 1 calc R
H17B H 0.1477 1.0402 0.6129 0.051 Uiso 1 1 calc R
C11 C -0.0817(2) 0.81659(16) 0.68247(12) 0.0430(4) Uani 1 1 d .
H11A H -0.1602 0.7137 0.6799 0.052 Uiso 1 1 calc R
H11B H -0.1697 0.8621 0.6312 0.052 Uiso 1 1 calc R
C3 C -0.2524(3) 0.41640(18) 0.09969(14) 0.0579(4) Uani 1 1 d .
H3 H -0.2730 0.3654 0.0232 0.069 Uiso 1 1 calc R
C4 C -0.4234(3) 0.42910(17) 0.14752(14) 0.0554(4) Uani 1 1 d .
H4 H -0.5582 0.3858 0.1036 0.066 Uiso 1 1 calc R
C16 C 0.4371(2) 1.04383(18) 0.70609(14) 0.0545(4) Uani 1 1 d .
H16A H 0.5422 0.9949 0.6893 0.065 Uiso 1 1 calc R
H16B H 0.4883 1.1477 0.6965 0.065 Uiso 1 1 calc R
C12 C -0.0487(3) 0.89499(17) 0.81053(14) 0.0526(4) Uani 1 1 d .
H12A H -0.1829 0.8723 0.8353 0.063 Uiso 1 1 calc R
H12B H 0.0427 0.8520 0.8620 0.063 Uiso 1 1 calc R
C14 C 0.2790(3) 1.12108(18) 0.88493(14) 0.0587(4) Uani 1 1 d .
H14A H 0.3265 1.2243 0.8727 0.070 Uiso 1 1 calc R
H14B H 0.2984 1.1198 0.9704 0.070 Uiso 1 1 calc R
C15 C 0.4203(3) 1.03741(19) 0.83633(14) 0.0558(4) Uani 1 1 d .
H15A H 0.3707 0.9336 0.8463 0.067 Uiso 1 1 calc R
H15B H 0.5599 1.0762 0.8849 0.067 Uiso 1 1 calc R
C13 C 0.0438(3) 1.06458(18) 0.83265(15) 0.0566(4) Uani 1 1 d .
H13A H -0.0302 1.1067 0.8865 0.068 Uiso 1 1 calc R
H13B H 0.0170 1.1023 0.7575 0.068 Uiso 1 1 calc R
O1 O 0.17791(15) 0.61006(11) 0.34205(9) 0.0471(3) Uani 1 1 d .
O2 O 0.40281(16) 0.71910(13) 0.50789(10) 0.0566(3) Uani 1 1 d .

loop_
_atom_site_aniso_label
_atom_site_aniso_U_11
_atom_site_aniso_U_22
_atom_site_aniso_U_33
_atom_site_aniso_U_23
_atom_site_aniso_U_13
_atom_site_aniso_U_12
C8 0.0349(7) 0.0354(7) 0.0386(7) 0.0077(5) 0.0103(6) 0.0111(5)
C6 0.0396(8) 0.0364(7) 0.0418(8) 0.0054(6) 0.0092(6) 0.0112(6)
C1 0.0410(8) 0.0372(7) 0.0425(8) 0.0059(6) 0.0111(6) 0.0094(6)
C7 0.0360(8) 0.0390(7) 0.0428(8) 0.0035(6) 0.0112(6) 0.0119(6)
C10 0.0344(7) 0.0397(7) 0.0359(7) 0.0062(6) 0.0057(6) 0.0105(6)
C9 0.0379(8) 0.0428(7) 0.0425(8) 0.0061(6) 0.0112(6) 0.0111(6)
C5 0.0432(9) 0.0484(8) 0.0517(9) 0.0001(7) 0.0050(7) 0.0102(7)
C2 0.0614(10) 0.0544(9) 0.0463(9) 0.0035(7) 0.0203(8) 0.0157(8)
C17 0.0448(8) 0.0416(8) 0.0401(8) 0.0059(6) 0.0085(6) 0.0082(6)
C11 0.0397(8) 0.0440(8) 0.0441(8) 0.0020(6) 0.0125(6) 0.0083(6)
C3 0.0734(12) 0.0533(9) 0.0410(9) -0.0020(7) 0.0077(8) 0.0125(8)
C4 0.0536(10) 0.0523(9) 0.0508(9) -0.0023(7) -0.0007(8) 0.0084(7)
C16 0.0452(9) 0.0554(9) 0.0533(9) -0.0004(7) 0.0078(7) 0.0012(7)
C12 0.0528(10) 0.0579(9) 0.0478(9) 0.0007(7) 0.0194(7) 0.0127(7)
C14 0.0685(11) 0.0541(9) 0.0447(9) -0.0041(7) 0.0061(8) 0.0086(8)
C15 0.0490(9) 0.0610(10) 0.0467(9) 0.0000(7) -0.0050(7) 0.0079(7)
C13 0.0645(11) 0.0552(9) 0.0508(9) -0.0063(7) 0.0146(8) 0.0207(8)
O1 0.0388(6) 0.0558(6) 0.0475(6) -0.0004(5) 0.0160(5) 0.0124(5)
O2 0.0340(6) 0.0768(8) 0.0578(7) 0.0005(5) 0.0080(5) 0.0175(5)

loop_
_atom_type_symbol
_atom_type_description
_atom_type_scat_dispersion_real
_atom_type_scat_dispersion_imag
_atom_type_scat_source
C C 0.0033 0.0016 'International Tables Vol C Tables 4.2.6.8 and 6.1.1.4'
H H 0.0000 0.0000 'International Tables Vol C Tables 4.2.6.8 and 6.1.1.4'
O O 0.0106 0.0060 'International Tables Vol C Tables 4.2.6.8 and 6.1.1.4'

loop_
_geom_angle_atom_site_label_1
_geom_angle_atom_site_label_2
_geom_angle_atom_site_label_3
_geom_angle
C7 C8 C9 118.84(12)
C7 C8 C10 125.72(12)
C9 C8 C10 115.44(11)
C1 C6 C5 117.95(13)
C1 C6 C7 118.43(13)
C5 C6 C7 123.61(13)
O1 C1 C6 120.39(12)
O1 C1 C2 117.67(13)
C6 C1 C2 121.94(14)
C8 C7 C6 121.76(13)
C8 C10 C11 111.15(11)
C8 C10 C17 109.24(11)
C11 C10 C17 113.30(11)
O2 C9 O1 116.11(12)
O2 C9 C8 125.88(13)
O1 C9 C8 118.01(12)
C4 C5 C6 120.61(15)
C3 C2 C1 118.75(15)
C16 C17 C10 115.50(12)
C10 C11 C12 118.90(12)
C2 C3 C4 120.80(15)
C5 C4 C3 119.93(15)
C15 C16 C17 117.24(13)
C13 C12 C11 117.14(13)
C15 C14 C13 117.39(13)
C14 C15 C16 116.69(14)
C12 C13 C14 115.86(14)
C1 O1 C9 122.15(11)

loop_
_geom_bond_atom_site_label_1
_geom_bond_atom_site_label_2
_geom_bond_distance
C8 C7 1.3492(18)
C8 C9 1.464(2)
C8 C10 1.5200(18)
C6 C1 1.383(2)
C6 C5 1.4015(19)
C6 C7 1.4448(19)
C1 O1 1.3791(16)
C1 C2 1.385(2)
C10 C11 1.5282(19)
C10 C17 1.5589(18)
C9 O2 1.2050(16)
C9 O1 1.3876(17)
C5 C4 1.377(2)
C2 C3 1.378(2)
C17 C16 1.528(2)
C11 C12 1.533(2)
C3 C4 1.380(2)
C16 C15 1.523(2)
C12 C13 1.531(2)
C14 C15 1.517(2)
C14 C13 1.533(2)
